data_7201188
loop_
_publ_author_name
'Kutasi, Anna M.'
'Turner, David R.'
'Jensen, Paul'
'Moubaraki, Boujemaa'
'Batten, Stuart R.'
'Murray, Keith S.'

_publ_section_title
;
 Coordination polymers of nitrocyanamide, O2NNCN&#x2212;: synthesis,
 structure and magnetism
;
_journal_issue 10
_journal_name_full CrystEngComm
_journal_page_first 2089
_journal_paper_doi 10.1039/b905970a
_journal_volume 11
_journal_year 2009
_chemical_formula_moiety 'C6 H4 Cu N8 O4'
_chemical_formula_sum 'C6 H4 Cu N8 O4'
_chemical_formula_weight 315.71
_chemical_name_common '[Cu(CAN)2(pyz)]'
_chemical_name_systematic
;
catena[bis(nitrocyanamide)(pyrazine)Copper(II)]
;
_space_group_IT_number 2
_symmetry_cell_setting triclinic
_symmetry_space_group_name_Hall '-P 1'
_symmetry_space_group_name_H-M 'P -1'
_atom_sites_solution_hydrogens geom
_atom_sites_solution_primary direct
_atom_sites_solution_secondary difmap
_audit_creation_method SHELXL-97
_cell_angle_alpha 112.863(2)
_cell_angle_beta 102.779(2)
_cell_angle_gamma 103.167(2)
_cell_formula_units_Z 1
_cell_length_a 6.3272(2)
_cell_length_b 6.8535(2)
_cell_length_c 6.9057(2)
_cell_measurement_reflns_used 2087
_cell_measurement_temperature 123(1)
_cell_measurement_theta_max 27.49
_cell_measurement_theta_min 3.41
_cell_volume 252.162(15)
_computing_cell_refinement 'DENZO-SMN (Otwinowski & Minor, 1997)'
_computing_data_collection 'Collect (Hooft, 1999)'
_computing_data_reduction 'DENZO-SMN (Otwinowski & Minor, 1997)'
_computing_molecular_graphics 'X-Seed (Barbour, 1999)'
_computing_publication_material 'CIFTAB (Sheldrick, 1997)'
_computing_structure_refinement 'SHELXL-97 (Sheldrick, 1997)'
_computing_structure_solution 'SHELXS-97 (Sheldrick, 1990)'
_diffrn_ambient_temperature 123(1)
_diffrn_measured_fraction_theta_full 0.954
_diffrn_measured_fraction_theta_max 0.954
_diffrn_measurement_device_type 'Nonius KappaCCD'
_diffrn_measurement_method 'phi and omega scans'
_diffrn_radiation_monochromator graphite
_diffrn_radiation_source 'fine-focus sealed tube'
_diffrn_radiation_type MoK\a
_diffrn_radiation_wavelength 0.71073
_diffrn_reflns_av_R_equivalents 0.0424
_diffrn_reflns_av_sigmaI/netI 0.0468
_diffrn_reflns_limit_h_max 7
_diffrn_reflns_limit_h_min -7
_diffrn_reflns_limit_k_max 8
_diffrn_reflns_limit_k_min -8
_diffrn_reflns_limit_l_max 7
_diffrn_reflns_limit_l_min -8
_diffrn_reflns_number 2087
_diffrn_reflns_theta_full 27.49
_diffrn_reflns_theta_max 27.49
_diffrn_reflns_theta_min 3.41
_exptl_absorpt_coefficient_mu 2.196
_exptl_absorpt_correction_T_max 0.7194
_exptl_absorpt_correction_T_min 0.3983
_exptl_absorpt_correction_type empirical
_exptl_absorpt_process_details SORTAV
_exptl_crystal_colour blue
_exptl_crystal_density_diffrn 2.079
_exptl_crystal_density_method 'not measured'
_exptl_crystal_description block
_exptl_crystal_F_000 157
_exptl_crystal_size_max 0.50
_exptl_crystal_size_mid 0.28
_exptl_crystal_size_min 0.15
_refine_diff_density_max 0.512
_refine_diff_density_min -1.436
_refine_diff_density_rms 0.200
_refine_ls_extinction_method none
_refine_ls_goodness_of_fit_ref 1.136
_refine_ls_hydrogen_treatment constr
_refine_ls_matrix_type full
_refine_ls_number_parameters 88
_refine_ls_number_reflns 1096
_refine_ls_number_restraints 0
_refine_ls_restrained_S_all 1.136
_refine_ls_R_factor_all 0.0379
_refine_ls_R_factor_gt 0.0335
_refine_ls_shift/su_max 0.000
_refine_ls_shift/su_mean 0.000
_refine_ls_structure_factor_coef Fsqd
_refine_ls_weighting_details 'calc w=1/[\s^2^(Fo^2^)+(0.2000P)^2^+0.0000P] where P=(Fo^2^+2Fc^2^)/3'
_refine_ls_weighting_scheme calc
_refine_ls_wR_factor_gt 0.0863
_refine_ls_wR_factor_ref 0.0886
_reflns_number_gt 1038
_reflns_number_total 1096
_reflns_threshold_expression >2sigma(I)
_cod_data_source_file b905970a.txt
_cod_data_source_block 1
_cod_depositor_comments
;
The following automatic conversions were performed:
'_exptl_absorpt_correction_type' value 'Empirical' changed to 'empirical'
according to '/home/saulius/struct/CIF-dictionaries/cif_core.dic'
dictionary named 'cif_core.dic' version 2.4.1 from 2010-06-29.

Automatic conversion script
Id: cif_fix_enum 1527 2010-12-29 10:47:43Z saulius 
;
_cod_original_cell_volume 252.161(13)
_cod_original_sg_symbol_H-M P-1
_cod_database_code 7201188

loop_
_symmetry_equiv_pos_as_xyz
'x, y, z'
'-x, -y, -z'

loop_
_atom_site_label
_atom_site_type_symbol
_atom_site_fract_x
_atom_site_fract_y
_atom_site_fract_z
_atom_site_U_iso_or_equiv
_atom_site_adp_type
_atom_site_occupancy
_atom_site_symmetry_multiplicity
_atom_site_calc_flag
_atom_site_refinement_flags
_atom_site_disorder_assembly
_atom_site_disorder_group
Cu1 Cu 0.5000 0.5000 0.5000 0.00683(18) Uani 1 2 d S . .
O1 O -0.0990(3) 0.6651(3) 0.7333(3) 0.0120(4) Uani 1 1 d . . .
N1 N 0.4981(4) 0.7984(3) 0.5021(3) 0.0067(4) Uani 1 1 d . . .
N2 N 0.3719(4) 0.5658(4) 0.7437(4) 0.0098(5) Uani 1 1 d . . .
O2 O -0.1091(3) 0.8100(3) 1.0735(3) 0.0160(4) Uani 1 1 d . . .
C1 C 0.3298(5) 0.8802(4) 0.5377(4) 0.0082(5) Uani 1 1 d . . .
H1 H 0.2066 0.7988 0.5650 0.010 Uiso 1 1 calc R . .
N4 N -0.0125(4) 0.7334(4) 0.9412(4) 0.0101(5) Uani 1 1 d . . .
N3 N 0.1968(4) 0.7228(4) 1.0266(4) 0.0124(5) Uani 1 1 d . . .
C2 C 0.6677(5) 0.9183(4) 0.4647(4) 0.0080(5) Uani 1 1 d . . .
H2 H 0.7896 0.8642 0.4392 0.010 Uiso 1 1 calc R . .
C3 C 0.2808(4) 0.6372(4) 0.8679(4) 0.0088(5) Uani 1 1 d . . .

loop_
_atom_site_aniso_label
_atom_site_aniso_U_11
_atom_site_aniso_U_22
_atom_site_aniso_U_33
_atom_site_aniso_U_23
_atom_site_aniso_U_13
_atom_site_aniso_U_12
Cu1 0.0089(3) 0.0077(2) 0.0092(3) 0.00560(19) 0.00637(18) 0.00596(18)
O1 0.0089(10) 0.0180(10) 0.0088(9) 0.0062(8) 0.0024(8) 0.0049(8)
N1 0.0076(11) 0.0075(10) 0.0049(10) 0.0028(8) 0.0013(8) 0.0037(8)
N2 0.0103(12) 0.0117(11) 0.0101(11) 0.0061(9) 0.0042(9) 0.0057(9)
O2 0.0136(11) 0.0219(11) 0.0163(10) 0.0062(8) 0.0117(8) 0.0111(9)
C1 0.0081(13) 0.0105(12) 0.0075(12) 0.0045(10) 0.0032(10) 0.0048(10)
N4 0.0083(11) 0.0111(10) 0.0109(11) 0.0050(9) 0.0037(9) 0.0029(9)
N3 0.0103(12) 0.0210(12) 0.0082(11) 0.0060(10) 0.0048(9) 0.0093(10)
C2 0.0070(13) 0.0100(12) 0.0082(12) 0.0039(10) 0.0037(10) 0.0047(10)
C3 0.0082(13) 0.0102(12) 0.0084(12) 0.0057(10) 0.0015(10) 0.0027(10)

loop_
_atom_type_symbol
_atom_type_description
_atom_type_scat_dispersion_real
_atom_type_scat_dispersion_imag
_atom_type_scat_source
C C 0.0033 0.0016 'International Tables Vol C Tables 4.2.6.8 and 6.1.1.4'
H H 0.0000 0.0000 'International Tables Vol C Tables 4.2.6.8 and 6.1.1.4'
N N 0.0061 0.0033 'International Tables Vol C Tables 4.2.6.8 and 6.1.1.4'
O O 0.0106 0.0060 'International Tables Vol C Tables 4.2.6.8 and 6.1.1.4'
Cu Cu 0.3201 1.2651 'International Tables Vol C Tables 4.2.6.8 and 6.1.1.4'

loop_
_geom_angle_atom_site_label_1
_geom_angle_atom_site_label_2
_geom_angle_atom_site_label_3
_geom_angle
_geom_angle_site_symmetry_1
_geom_angle_site_symmetry_3
_geom_angle_publ_flag
N2 Cu1 N2 180.000(1) 2_666 . ?
N2 Cu1 N1 90.04(9) 2_666 . ?
N2 Cu1 N1 89.96(9) . . ?
N2 Cu1 N1 89.96(9) 2_666 2_666 ?
N2 Cu1 N1 90.04(9) . 2_666 ?
N1 Cu1 N1 180.0 . 2_666 ?
N2 Cu1 O1 83.17(8) 2_666 1_655 ?
N2 Cu1 O1 96.83(8) . 1_655 ?
N1 Cu1 O1 91.89(8) . 1_655 ?
N1 Cu1 O1 88.11(8) 2_666 1_655 ?
N2 Cu1 O1 96.83(8) 2_666 2_566 ?
N2 Cu1 O1 83.17(8) . 2_566 ?
N1 Cu1 O1 88.11(8) . 2_566 ?
N1 Cu1 O1 91.89(8) 2_666 2_566 ?
O1 Cu1 O1 180.0 1_655 2_566 ?
N4 O1 Cu1 128.64(16) . 1_455 ?
C2 N1 C1 117.5(2) . . ?
C2 N1 Cu1 120.03(17) . . ?
C1 N1 Cu1 122.47(17) . . ?
C3 N2 Cu1 163.9(2) . . ?
N1 C1 C2 121.0(2) . 2_676 ?
O2 N4 O1 123.1(2) . . ?
O2 N4 N3 117.2(2) . . ?
O1 N4 N3 119.7(2) . . ?
C3 N3 N4 111.1(2) . . ?
N1 C2 C1 121.5(2) . 2_676 ?
N2 C3 N3 173.9(3) . . ?

loop_
_geom_bond_atom_site_label_1
_geom_bond_atom_site_label_2
_geom_bond_distance
_geom_bond_site_symmetry_2
_geom_bond_publ_flag
Cu1 N2 1.968(2) 2_666 ?
Cu1 N2 1.968(2) . ?
Cu1 N1 2.042(2) . ?
Cu1 N1 2.042(2) 2_666 ?
Cu1 O1 2.4043(19) 1_655 ?
Cu1 O1 2.4043(19) 2_566 ?
O1 N4 1.262(3) . ?
O1 Cu1 2.4043(19) 1_455 ?
N1 C2 1.334(3) . ?
N1 C1 1.338(3) . ?
N2 C3 1.152(3) . ?
O2 N4 1.226(3) . ?
C1 C2 1.384(4) 2_676 ?
N4 N3 1.356(3) . ?
N3 C3 1.315(3) . ?
C2 C1 1.384(3) 2_676 ?
